data_9015545
loop_
_publ_author_name
'Stahl, R.'
'Jung, C.'
'Lutz, H. D.'
'Kockelmann, W.'
'Jacobs, H.'

_publ_section_title
;
 Kristallstrukturen und Wasserstoffbruckenbindungen bei beta-Be(OH)2
 und epsilon-Zn(OH)2
 Note: X-ray single-crystal
;
_journal_name_full 'Zeitschrift fur Anorganische und Allgemeine Chemie'
_journal_page_first 1130
_journal_page_last 1136
_journal_paper_doi 10.1002/(SICI)1521-3749(199807)624:7<1130::AID-ZAAC1130>3.0.CO;2-G
_journal_volume 624
_journal_year 1998
_chemical_formula_sum 'H2 O2 Zn'
_chemical_name_mineral Wulfingite
_space_group_IT_number 19
_symmetry_space_group_name_Hall 'P 2ac 2ab'
_symmetry_space_group_name_H-M 'P 21 21 21'
_cell_angle_alpha 90
_cell_angle_beta 90
_cell_angle_gamma 90
_cell_length_a 4.905
_cell_length_b 5.143
_cell_length_c 8.473
_cell_formula_units_Z 4
_cell_volume 213.743
_database_code_amcsd 0018272
_exptl_crystal_density_diffrn 3.089
_cod_original_formula_sum 'Zn O2 H2'
_cod_database_code 9015545

loop_
_space_group_symop_operation_xyz
x,y,z
-x,1/2+y,1/2-z
1/2+x,1/2-y,-z
1/2-x,-y,1/2+z

loop_
_atom_site_aniso_label
_atom_site_aniso_U_11
_atom_site_aniso_U_22
_atom_site_aniso_U_33
_atom_site_aniso_U_12
_atom_site_aniso_U_13
_atom_site_aniso_U_23
Zn 0.01323 0.01253 0.01256 0.00020 0.00030 0.00050
O1 0.01320 0.01640 0.01480 0.00180 0.00110 0.00080
O2 0.01790 0.01180 0.01490 0.00250 0.00350 0.00160

loop_
_atom_site_label
_atom_site_fract_x
_atom_site_fract_y
_atom_site_fract_z
_atom_site_U_iso_or_equiv
Zn 0.07096 0.64832 0.62420 0.01278
O1 0.11550 0.12560 0.07950 0.01482
O2 0.16700 0.31720 0.71980 0.01494
H1 0.50100 0.36000 0.85700 0.01267
H2 0.28000 0.79000 0.17000 0.01267

loop_
_cod_related_entry_id
_cod_related_entry_database
_cod_related_entry_code
1 AMCSD 0018272
